data_1544000
loop_
_publ_author_name
'Peter E. Kraft'
'Jessica E. Mizzi'
'Robert L. LaDuc'

_publ_section_title
;
 Divalent metal sulfoisophthalate coordination polymers with isomeric
 pyridylnicotinamide coligands
;
_journal_name_full 'Inorganica Chimica Acta'
_journal_page_first 449
_journal_page_last 457
_journal_paper_doi 10.1016/j.ica.2013.10.003
_journal_volume 409B
_journal_year 2014
_chemical_formula_sum 'C19 H14 N3 O9.5 S Zn'
_chemical_formula_weight 544.72
_space_group_IT_number 2
_symmetry_cell_setting triclinic
_symmetry_space_group_name_Hall '-P 1'
_symmetry_space_group_name_H-M 'P -1'
_atom_sites_solution_hydrogens geom
_atom_sites_solution_primary direct
_atom_sites_solution_secondary difmap
_cell_angle_alpha 95.9330(10)
_cell_angle_beta 92.5950(10)
_cell_angle_gamma 104.6820(10)
_cell_formula_units_Z 2
_cell_length_a 8.0802(6)
_cell_length_b 8.5760(7)
_cell_length_c 15.1231(12)
_cell_measurement_reflns_used 3908
_cell_measurement_temperature 173(2)
_cell_measurement_theta_max 25.26
_cell_measurement_theta_min 2.47
_cell_volume 1005.53(14)
_computing_cell_refinement 'Bruker SAINT'
_computing_data_collection 'Bruker APEX2'
_computing_data_reduction 'Bruker SAINT'
_computing_molecular_graphics 'Bruker SHELXTL'
_computing_publication_material 'Bruker SHELXTL'
_computing_structure_refinement 'SHELXL-97 (Sheldrick, 2008)'
_computing_structure_solution 'SHELXS-97 (Sheldrick, 2008)'
_diffrn_ambient_temperature 173(2)
_diffrn_measured_fraction_theta_full 0.999
_diffrn_measured_fraction_theta_max 0.997
_diffrn_measurement_device_type 'Bruker APEX-II CCD'
_diffrn_measurement_method '\f and \w scans'
_diffrn_radiation_monochromator graphite
_diffrn_radiation_source 'fine-focus sealed tube'
_diffrn_radiation_type MoK\a
_diffrn_radiation_wavelength 0.71073
_diffrn_reflns_av_R_equivalents 0.0256
_diffrn_reflns_av_sigmaI/netI 0.0196
_diffrn_reflns_limit_h_max 9
_diffrn_reflns_limit_h_min -9
_diffrn_reflns_limit_k_max 10
_diffrn_reflns_limit_k_min -10
_diffrn_reflns_limit_l_max 18
_diffrn_reflns_limit_l_min 0
_diffrn_reflns_number 3636
_diffrn_reflns_theta_full 25.00
_diffrn_reflns_theta_max 25.26
_diffrn_reflns_theta_min 2.47
_exptl_absorpt_coefficient_mu 1.390
_exptl_absorpt_correction_T_max 0.8292
_exptl_absorpt_correction_T_min 0.7012
_exptl_absorpt_correction_type multi-scan
_exptl_absorpt_process_details TWINABS
_exptl_crystal_colour colourless
_exptl_crystal_density_diffrn 1.763
_exptl_crystal_density_method none
_exptl_crystal_description block
_exptl_crystal_F_000 542
_exptl_crystal_size_max 0.28
_exptl_crystal_size_mid 0.18
_exptl_crystal_size_min 0.14
_refine_diff_density_max 0.922
_refine_diff_density_min -0.510
_refine_diff_density_rms 0.078
_refine_ls_extinction_method none
_refine_ls_goodness_of_fit_ref 1.041
_refine_ls_hydrogen_treatment mixed
_refine_ls_matrix_type full
_refine_ls_number_parameters 321
_refine_ls_number_reflns 3636
_refine_ls_number_restraints 5
_refine_ls_restrained_S_all 1.042
_refine_ls_R_factor_all 0.0341
_refine_ls_R_factor_gt 0.0315
_refine_ls_shift/su_max 0.000
_refine_ls_shift/su_mean 0.000
_refine_ls_structure_factor_coef Fsqd
_refine_ls_weighting_details 'calc w=1/[\s^2^(Fo^2^)+(0.0610P)^2^+1.2748P] where P=(Fo^2^+2Fc^2^)/3'
_refine_ls_weighting_scheme calc
_refine_ls_wR_factor_gt 0.0962
_refine_ls_wR_factor_ref 0.0980
_reflns_number_gt 3328
_reflns_number_total 3636
_reflns_threshold_expression >2sigma(I)
_cod_data_source_file ICA-2014-409B-449-457-4.cif
_cod_data_source_block p1b
_cod_depositor_comments
;
The following automatic conversions were performed:

'_journal_paper_doi' value
'http://dx.doi.org/10.1016/j.ica.2013.10.003' was changed to
'10.1016/j.ica.2013.10.003'.

Automatic conversion script
Id: cif_fix_values 6433 2018-09-21 13:16:33Z andrius 
;
_cod_original_sg_symbol_H-M P-1
_cod_database_code 1544000

loop_
_symmetry_equiv_pos_as_xyz
'x, y, z'
'-x, -y, -z'

loop_
_atom_site_label
_atom_site_type_symbol
_atom_site_fract_x
_atom_site_fract_y
_atom_site_fract_z
_atom_site_U_iso_or_equiv
_atom_site_adp_type
_atom_site_occupancy
_atom_site_symmetry_multiplicity
_atom_site_calc_flag
_atom_site_refinement_flags
_atom_site_disorder_assembly
_atom_site_disorder_group
Zn1 Zn 0.46851(4) 0.59424(3) 0.895489(19) 0.01812(12) Uani 1 1 d . . .
S2 S 0.16724(8) 0.70541(8) 0.78678(4) 0.01832(17) Uani 1 1 d . . .
O1 O 0.7232(4) 0.3454(3) 0.51446(15) 0.0436(7) Uani 1 1 d . . .
O1W O 0.1406(3) 1.1119(3) 1.30915(14) 0.0333(5) Uani 1 1 d D . .
H1WA H 0.195(4) 1.112(5) 1.2627(19) 0.052(12) Uiso 1 1 d D . .
H1WB H 0.041(3) 1.124(5) 1.295(3) 0.051(13) Uiso 1 1 d D . .
O2 O 0.3333(2) 0.6655(2) 0.79507(12) 0.0225(4) Uani 1 1 d . . .
O2W O 0.5046(5) 0.1730(6) 0.3662(3) 0.0341(10) Uani 0.50 1 d P . .
O3 O 0.1837(3) 0.8450(3) 0.73801(13) 0.0304(5) Uani 1 1 d . . .
O4 O 0.0310(3) 0.5667(3) 0.75056(13) 0.0277(5) Uani 1 1 d . . .
O5 O -0.3033(2) 0.5167(2) 1.02432(12) 0.0186(4) Uani 1 1 d . . .
O6 O -0.2001(3) 0.6756(3) 1.15019(13) 0.0268(5) Uani 1 1 d . . .
O7 O 0.2993(3) 1.1498(2) 1.15669(13) 0.0240(4) Uani 1 1 d . . .
O8 O 0.4205(2) 1.2015(2) 1.03087(12) 0.0185(4) Uani 1 1 d . . .
N1 N 0.5779(3) 0.4563(3) 0.81135(14) 0.0169(5) Uani 1 1 d . . .
N2 N 0.7481(4) 0.6083(3) 0.56654(16) 0.0279(6) Uani 1 1 d D . .
H2N H 0.770(4) 0.680(4) 0.6162(17) 0.033 Uiso 1 1 d D . .
N3 N 0.7649(5) 0.9089(4) 0.4093(2) 0.0483(8) Uani 1 1 d D . .
H3N H 0.750(6) 1.017(3) 0.406(3) 0.058 Uiso 1 1 d D . .
C1 C 0.5896(4) 0.3088(3) 0.82959(18) 0.0211(6) Uani 1 1 d . . .
H1 H 0.5622 0.2767 0.8866 0.025 Uiso 1 1 calc R . .
C2 C 0.6400(4) 0.2031(4) 0.76842(19) 0.0256(6) Uani 1 1 d . . .
H2 H 0.6453 0.0990 0.7826 0.031 Uiso 1 1 calc R . .
C3 C 0.6827(4) 0.2501(4) 0.68607(19) 0.0255(6) Uani 1 1 d . . .
H3 H 0.7179 0.1788 0.6430 0.031 Uiso 1 1 calc R . .
C4 C 0.6736(4) 0.4027(3) 0.66682(18) 0.0204(6) Uani 1 1 d . . .
C5 C 0.6193(3) 0.5020(3) 0.73130(18) 0.0182(5) Uani 1 1 d . . .
H5 H 0.6111 0.6060 0.7183 0.022 Uiso 1 1 calc R . .
C6 C 0.7176(4) 0.4490(4) 0.57580(19) 0.0264(6) Uani 1 1 d . . .
C7 C 0.7685(4) 0.6775(4) 0.48621(19) 0.0250(6) Uani 1 1 d . . .
C8 C 0.7521(4) 0.8355(4) 0.4861(2) 0.0313(7) Uani 1 1 d . . .
H8 H 0.7318 0.8931 0.5398 0.038 Uiso 1 1 calc R . .
C9 C 0.7965(4) 0.8254(4) 0.33194(19) 0.0293(7) Uani 1 1 d . . .
H9 H 0.8043 0.8736 0.2780 0.035 Uiso 1 1 calc R . .
C10 C 0.8160(4) 0.6761(3) 0.33371(16) 0.0176(5) Uani 1 1 d . . .
C11 C 0.8044(4) 0.5989(4) 0.4075(2) 0.0295(7) Uani 1 1 d . . .
H11 H 0.8205 0.4927 0.4055 0.035 Uiso 1 1 calc R . .
C12 C 0.1219(3) 0.7659(3) 0.89642(17) 0.0155(5) Uani 1 1 d . . .
C13 C -0.0148(3) 0.6750(3) 0.93629(17) 0.0152(5) Uani 1 1 d . . .
H13 H -0.0886 0.5795 0.9045 0.018 Uiso 1 1 calc R . .
C14 C -0.0431(3) 0.7250(3) 1.02350(17) 0.0151(5) Uani 1 1 d . . .
C15 C -0.1911(3) 0.6350(3) 1.07043(17) 0.0165(5) Uani 1 1 d . . .
C16 C 0.0677(3) 0.8640(3) 1.06940(17) 0.0154(5) Uani 1 1 d . . .
H16 H 0.0506 0.8962 1.1296 0.019 Uiso 1 1 calc R . .
C17 C 0.2027(3) 0.9562(3) 1.02838(17) 0.0154(5) Uani 1 1 d . . .
C18 C 0.3141(3) 1.1118(3) 1.07685(17) 0.0163(5) Uani 1 1 d . . .
C19 C 0.2296(3) 0.9072(3) 0.94099(17) 0.0159(5) Uani 1 1 d . . .
H19 H 0.3210 0.9698 0.9120 0.019 Uiso 1 1 calc R . .

loop_
_atom_site_aniso_label
_atom_site_aniso_U_11
_atom_site_aniso_U_22
_atom_site_aniso_U_33
_atom_site_aniso_U_23
_atom_site_aniso_U_13
_atom_site_aniso_U_12
Zn1 0.02049(19) 0.01337(18) 0.01709(18) -0.00031(12) 0.00673(12) -0.00191(13)
S2 0.0203(3) 0.0186(3) 0.0148(3) 0.0014(2) 0.0030(2) 0.0029(3)
O1 0.086(2) 0.0236(12) 0.0225(11) -0.0001(9) 0.0170(12) 0.0162(12)
O1W 0.0438(15) 0.0349(13) 0.0223(11) 0.0044(9) 0.0070(10) 0.0111(11)
O2 0.0207(10) 0.0284(11) 0.0186(9) 0.0020(8) 0.0057(8) 0.0064(8)
O2W 0.025(2) 0.047(3) 0.031(2) 0.005(2) 0.0146(18) 0.006(2)
O3 0.0450(13) 0.0284(11) 0.0217(10) 0.0107(9) 0.0107(9) 0.0124(10)
O4 0.0239(11) 0.0300(12) 0.0227(10) -0.0079(9) 0.0010(8) -0.0007(9)
O5 0.0187(9) 0.0144(9) 0.0182(9) 0.0009(7) 0.0039(7) -0.0041(7)
O6 0.0297(11) 0.0270(11) 0.0174(10) 0.0013(8) 0.0056(8) -0.0044(9)
O7 0.0251(10) 0.0213(10) 0.0198(10) -0.0039(8) 0.0052(8) -0.0028(8)
O8 0.0193(9) 0.0138(9) 0.0190(9) 0.0029(7) 0.0018(7) -0.0025(7)
N1 0.0176(11) 0.0149(11) 0.0155(11) 0.0007(8) 0.0007(9) 0.0000(9)
N2 0.0477(16) 0.0218(13) 0.0149(12) 0.0022(10) 0.0071(11) 0.0094(12)
N3 0.070(2) 0.0408(18) 0.0382(17) 0.0098(14) 0.0088(16) 0.0180(17)
C1 0.0258(14) 0.0187(14) 0.0177(13) 0.0034(11) 0.0000(11) 0.0032(11)
C2 0.0355(17) 0.0193(14) 0.0239(14) 0.0048(11) 0.0011(12) 0.0100(12)
C3 0.0334(16) 0.0236(15) 0.0212(14) -0.0001(11) 0.0036(12) 0.0113(13)
C4 0.0225(14) 0.0215(14) 0.0164(13) 0.0030(11) 0.0014(11) 0.0038(11)
C5 0.0193(13) 0.0149(13) 0.0193(13) 0.0039(10) 0.0009(10) 0.0015(10)
C6 0.0339(17) 0.0259(16) 0.0206(14) 0.0035(12) 0.0059(12) 0.0093(13)
C7 0.0304(16) 0.0266(15) 0.0176(14) 0.0050(11) 0.0052(12) 0.0050(12)
C8 0.049(2) 0.0294(17) 0.0183(14) 0.0037(12) 0.0096(13) 0.0132(15)
C9 0.0381(17) 0.0295(17) 0.0156(14) 0.0059(12) 0.0029(12) -0.0012(13)
C10 0.0287(15) 0.0122(12) 0.0084(12) 0.0000(9) 0.0058(10) -0.0015(11)
C11 0.0444(19) 0.0238(15) 0.0212(15) 0.0058(12) 0.0097(13) 0.0079(14)
C12 0.0161(13) 0.0155(13) 0.0147(12) 0.0023(10) 0.0019(10) 0.0037(10)
C13 0.0150(12) 0.0124(12) 0.0171(13) 0.0017(10) -0.0001(10) 0.0018(10)
C14 0.0141(12) 0.0132(12) 0.0179(13) 0.0049(10) 0.0012(10) 0.0024(10)
C15 0.0170(13) 0.0145(13) 0.0181(13) 0.0055(10) 0.0031(10) 0.0022(10)
C16 0.0174(13) 0.0149(12) 0.0143(12) 0.0026(10) 0.0020(10) 0.0043(10)
C17 0.0149(12) 0.0134(12) 0.0172(12) 0.0020(10) -0.0007(10) 0.0025(10)
C18 0.0150(12) 0.0141(13) 0.0198(13) 0.0026(10) 0.0009(10) 0.0037(10)
C19 0.0144(12) 0.0145(13) 0.0191(13) 0.0055(10) 0.0032(10) 0.0027(10)

loop_
_atom_type_symbol
_atom_type_description
_atom_type_scat_dispersion_real
_atom_type_scat_dispersion_imag
_atom_type_scat_source
C C 0.0033 0.0016 'International Tables Vol C Tables 4.2.6.8 and 6.1.1.4'
H H 0.0000 0.0000 'International Tables Vol C Tables 4.2.6.8 and 6.1.1.4'
N N 0.0061 0.0033 'International Tables Vol C Tables 4.2.6.8 and 6.1.1.4'
O O 0.0106 0.0060 'International Tables Vol C Tables 4.2.6.8 and 6.1.1.4'
S S 0.1246 0.1234 'International Tables Vol C Tables 4.2.6.8 and 6.1.1.4'
Zn Zn 0.2839 1.4301 'International Tables Vol C Tables 4.2.6.8 and 6.1.1.4'

loop_
_geom_angle_atom_site_label_1
_geom_angle_atom_site_label_2
_geom_angle_atom_site_label_3
_geom_angle
_geom_angle_site_symmetry_1
_geom_angle_site_symmetry_3
O8 Zn1 O5 101.90(8) 2_677 2_567
O8 Zn1 N1 128.05(8) 2_677 .
O5 Zn1 N1 118.10(8) 2_567 .
O8 Zn1 O2 103.39(8) 2_677 .
O5 Zn1 O2 108.29(8) 2_567 .
N1 Zn1 O2 94.49(8) . .
O4 S2 O3 113.95(13) . .
O4 S2 O2 112.04(12) . .
O3 S2 O2 109.67(13) . .
O4 S2 C12 107.85(12) . .
O3 S2 C12 106.87(12) . .
O2 S2 C12 106.00(12) . .
H1WA O1W H1WB 108(3) . .
S2 O2 Zn1 134.70(12) . .
C15 O5 Zn1 109.09(16) . 2_567
C18 O8 Zn1 108.84(16) . 2_677
C5 N1 C1 118.7(2) . .
C5 N1 Zn1 119.88(18) . .
C1 N1 Zn1 120.86(18) . .
C6 N2 C7 126.3(3) . .
C6 N2 H2N 118(2) . .
C7 N2 H2N 115(2) . .
C8 N3 C9 119.2(3) . .
C8 N3 H3N 124(3) . .
C9 N3 H3N 117(3) . .
N1 C1 C2 122.2(3) . .
N1 C1 H1 118.9 . .
C2 C1 H1 118.9 . .
C1 C2 C3 119.1(3) . .
C1 C2 H2 120.4 . .
C3 C2 H2 120.4 . .
C2 C3 C4 119.4(3) . .
C2 C3 H3 120.3 . .
C4 C3 H3 120.3 . .
C5 C4 C3 118.4(2) . .
C5 C4 C6 123.6(3) . .
C3 C4 C6 118.0(3) . .
N1 C5 C4 122.3(2) . .
N1 C5 H5 118.9 . .
C4 C5 H5 118.9 . .
O1 C6 N2 123.1(3) . .
O1 C6 C4 120.8(3) . .
N2 C6 C4 116.1(3) . .
C11 C7 C8 118.1(3) . .
C11 C7 N2 124.2(3) . .
C8 C7 N2 117.7(3) . .
N3 C8 C7 120.9(3) . .
N3 C8 H8 119.5 . .
C7 C8 H8 119.5 . .
C10 C9 N3 119.1(3) . .
C10 C9 H9 120.4 . .
N3 C9 H9 120.4 . .
C9 C10 C11 123.8(3) . .
C10 C11 C7 118.8(3) . .
C10 C11 H11 120.6 . .
C7 C11 H11 120.6 . .
C13 C12 C19 121.4(2) . .
C13 C12 S2 121.2(2) . .
C19 C12 S2 117.37(19) . .
C12 C13 C14 119.2(2) . .
C12 C13 H13 120.4 . .
C14 C13 H13 120.4 . .
C16 C14 C13 119.6(2) . .
C16 C14 C15 118.1(2) . .
C13 C14 C15 122.3(2) . .
O6 C15 O5 123.1(2) . .
O6 C15 C14 119.3(2) . .
O5 C15 C14 117.6(2) . .
C17 C16 C14 120.9(2) . .
C17 C16 H16 119.6 . .
C14 C16 H16 119.6 . .
C16 C17 C19 119.5(2) . .
C16 C17 C18 120.2(2) . .
C19 C17 C18 120.3(2) . .
O7 C18 O8 123.0(2) . .
O7 C18 C17 120.4(2) . .
O8 C18 C17 116.6(2) . .
C12 C19 C17 119.4(2) . .
C12 C19 H19 120.3 . .
C17 C19 H19 120.3 . .

loop_
_geom_bond_atom_site_label_1
_geom_bond_atom_site_label_2
_geom_bond_distance
_geom_bond_site_symmetry_2
Zn1 O8 1.9554(18) 2_677
Zn1 O5 1.9748(18) 2_567
Zn1 N1 2.030(2) .
Zn1 O2 2.062(2) .
S2 O4 1.440(2) .
S2 O3 1.451(2) .
S2 O2 1.469(2) .
S2 C12 1.768(3) .
O1 C6 1.227(4) .
O1W H1WA 0.844(19) .
O1W H1WB 0.854(19) .
O5 C15 1.292(3) .
O5 Zn1 1.9748(18) 2_567
O6 C15 1.231(3) .
O7 C18 1.237(3) .
O8 C18 1.282(3) .
O8 Zn1 1.9554(18) 2_677
N1 C5 1.341(3) .
N1 C1 1.348(4) .
N2 C6 1.349(4) .
N2 C7 1.404(4) .
N2 H2N 0.903(18) .
N3 C8 1.373(4) .
N3 C9 1.376(4) .
N3 H3N 0.975(19) .
C1 C2 1.375(4) .
C1 H1 0.9500 .
C2 C3 1.380(4) .
C2 H2 0.9500 .
C3 C4 1.389(4) .
C3 H3 0.9500 .
C4 C5 1.387(4) .
C4 C6 1.505(4) .
C5 H5 0.9500 .
C7 C11 1.385(4) .
C7 C8 1.395(4) .
C8 H8 0.9500 .
C9 C10 1.332(4) .
C9 H9 0.9500 .
C10 C11 1.351(4) .
C11 H11 0.9500 .
C12 C13 1.383(4) .
C12 C19 1.387(4) .
C13 C14 1.391(4) .
C13 H13 0.9500 .
C14 C16 1.391(4) .
C14 C15 1.501(4) .
C16 C17 1.388(4) .
C16 H16 0.9500 .
C17 C19 1.389(4) .
C17 C18 1.502(4) .
C19 H19 0.9500 .

loop_
_geom_hbond_atom_site_label_D
_geom_hbond_atom_site_label_H
_geom_hbond_atom_site_label_A
_geom_hbond_distance_DH
_geom_hbond_distance_HA
_geom_hbond_distance_DA
_geom_hbond_angle_DHA
_geom_hbond_site_symmetry_A
O1W H1WA O7 0.844(19) 1.87(2) 2.698(3) 169(4) .
O1W H1WB O3 0.854(19) 1.954(19) 2.808(3) 179(4) 2_577
N2 H2N O1W 0.903(18) 1.96(2) 2.814(3) 158(3) 2_677
N3 H3N O3 0.975(19) 2.59(4) 3.194(4) 120(3) 2_676

loop_
_geom_torsion_atom_site_label_1
_geom_torsion_atom_site_label_2
_geom_torsion_atom_site_label_3
_geom_torsion_atom_site_label_4
_geom_torsion
_geom_torsion_site_symmetry_1
_geom_torsion_site_symmetry_2
_geom_torsion_site_symmetry_3
_geom_torsion_site_symmetry_4
O4 S2 O2 Zn1 -93.25(19) . . . .
O3 S2 O2 Zn1 139.18(17) . . . .
C12 S2 O2 Zn1 24.1(2) . . . .
O8 Zn1 O2 S2 -81.35(18) 2_677 . . .
O5 Zn1 O2 S2 26.2(2) 2_567 . . .
N1 Zn1 O2 S2 147.80(18) . . . .
O8 Zn1 N1 C5 -76.7(2) 2_677 . . .
O5 Zn1 N1 C5 147.69(19) 2_567 . . .
O2 Zn1 N1 C5 34.2(2) . . . .
O8 Zn1 N1 C1 111.9(2) 2_677 . . .
O5 Zn1 N1 C1 -23.7(2) 2_567 . . .
O2 Zn1 N1 C1 -137.2(2) . . . .
C5 N1 C1 C2 -1.0(4) . . . .
Zn1 N1 C1 C2 170.4(2) . . . .
N1 C1 C2 C3 1.1(5) . . . .
C1 C2 C3 C4 -0.1(5) . . . .
C2 C3 C4 C5 -0.9(4) . . . .
C2 C3 C4 C6 -178.8(3) . . . .
C1 N1 C5 C4 0.0(4) . . . .
Zn1 N1 C5 C4 -171.5(2) . . . .
C3 C4 C5 N1 0.9(4) . . . .
C6 C4 C5 N1 178.7(3) . . . .
C7 N2 C6 O1 8.5(5) . . . .
C7 N2 C6 C4 -170.9(3) . . . .
C5 C4 C6 O1 -161.7(3) . . . .
C3 C4 C6 O1 16.2(5) . . . .
C5 C4 C6 N2 17.7(4) . . . .
C3 C4 C6 N2 -164.4(3) . . . .
C6 N2 C7 C11 -17.5(5) . . . .
C6 N2 C7 C8 162.7(3) . . . .
C9 N3 C8 C7 -0.8(6) . . . .
C11 C7 C8 N3 2.4(5) . . . .
N2 C7 C8 N3 -177.9(3) . . . .
C8 N3 C9 C10 -0.8(5) . . . .
N3 C9 C10 C11 0.9(5) . . . .
C9 C10 C11 C7 0.7(5) . . . .
C8 C7 C11 C10 -2.3(5) . . . .
N2 C7 C11 C10 178.0(3) . . . .
O4 S2 C12 C13 6.2(3) . . . .
O3 S2 C12 C13 129.1(2) . . . .
O2 S2 C12 C13 -114.0(2) . . . .
O4 S2 C12 C19 -174.3(2) . . . .
O3 S2 C12 C19 -51.4(2) . . . .
O2 S2 C12 C19 65.5(2) . . . .
C19 C12 C13 C14 -1.1(4) . . . .
S2 C12 C13 C14 178.37(19) . . . .
C12 C13 C14 C16 -0.9(4) . . . .
C12 C13 C14 C15 178.5(2) . . . .
Zn1 O5 C15 O6 -5.6(3) 2_567 . . .
Zn1 O5 C15 C14 174.02(18) 2_567 . . .
C16 C14 C15 O6 -7.7(4) . . . .
C13 C14 C15 O6 173.0(2) . . . .
C16 C14 C15 O5 172.7(2) . . . .
C13 C14 C15 O5 -6.6(4) . . . .
C13 C14 C16 C17 2.1(4) . . . .
C15 C14 C16 C17 -177.3(2) . . . .
C14 C16 C17 C19 -1.3(4) . . . .
C14 C16 C17 C18 176.0(2) . . . .
Zn1 O8 C18 O7 -5.0(3) 2_677 . . .
Zn1 O8 C18 C17 173.87(17) 2_677 . . .
C16 C17 C18 O7 8.3(4) . . . .
C19 C17 C18 O7 -174.4(2) . . . .
C16 C17 C18 O8 -170.6(2) . . . .
C19 C17 C18 O8 6.7(4) . . . .
C13 C12 C19 C17 1.8(4) . . . .
S2 C12 C19 C17 -177.66(19) . . . .
C16 C17 C19 C12 -0.6(4) . . . .
C18 C17 C19 C12 -177.9(2) . . . .
